data_4069641
loop_
_publ_author_name
'Hintermann, Lukas'
'Xiao, Li'
'Labonne, Aur\'elie'
'Englert, Ulli'

_publ_section_title
;
 [CpRu(\h6-naphthalene)]PF6as Precursor in Complex Synthesis and Catalysis
 with the Cyclopentadienyl-Ruthenium(II) Cation
;
_journal_issue 19
_journal_name_full Organometallics
_journal_page_first 5739
_journal_paper_doi 10.1021/om900333t
_journal_volume 28
_journal_year 2009
_chemical_formula_moiety 'C15 H20 N Ru, P F6'
_chemical_formula_sum 'C15 H20 F6 N P Ru'
_chemical_formula_weight 460.36
_chemical_name_common '[CpRu(COD)(MeCN)]PF6'
_chemical_name_systematic
;
h5-Cyclopentadienyl-(h4-(Z,Z)-1,5-cyclooctadiene)-
(h1-acetonitrile)-ruthenium(II) hexafluorophosphate
;
_space_group_IT_number 33
_symmetry_cell_setting orthorhombic
_symmetry_Int_Tables_number 33
_symmetry_space_group_name_Hall 'P 2c -2n'
_symmetry_space_group_name_H-M 'P n a 21'
_atom_sites_solution_hydrogens geom
_atom_sites_solution_primary direct
_atom_sites_solution_secondary difmap
_audit_creation_method SHELXL-97
_cell_angle_alpha 90.00
_cell_angle_beta 90.00
_cell_angle_gamma 90.00
_cell_formula_units_Z 4
_cell_length_a 15.4248(14)
_cell_length_b 14.9326(14)
_cell_length_c 7.1632(7)
_cell_measurement_reflns_used 5848
_cell_measurement_temperature 130(2)
_cell_measurement_theta_max 31.51
_cell_measurement_theta_min 2.73
_cell_volume 1649.9(3)
_computing_cell_refinement SMART
_computing_data_collection 'SMART (Bruker, 2001)'
_computing_data_reduction 'SAINT (Bruker, 1999)'
_computing_molecular_graphics 'PLATON (Spek, 2003)'
_computing_publication_material 'SHELXL97 (Sheldrick, 1997b)'
_computing_structure_refinement 'SHELXL97 (Sheldrick, 1997b)'
_computing_structure_solution 'SHELXS97 (Sheldrick, 1997a)'
_diffrn_ambient_temperature 130(2)
_diffrn_measured_fraction_theta_full 0.995
_diffrn_measured_fraction_theta_max 0.919
_diffrn_measurement_device_type 'CCD area detector'
_diffrn_measurement_method '\w scans'
_diffrn_radiation_monochromator graphite
_diffrn_radiation_probe x-ray
_diffrn_radiation_type MoK\a
_diffrn_radiation_wavelength 0.71073
_diffrn_reflns_av_R_equivalents 0.0301
_diffrn_reflns_av_sigmaI/netI 0.0234
_diffrn_reflns_limit_h_max 21
_diffrn_reflns_limit_h_min -22
_diffrn_reflns_limit_k_max 20
_diffrn_reflns_limit_k_min -20
_diffrn_reflns_limit_l_max 10
_diffrn_reflns_limit_l_min -10
_diffrn_reflns_number 24054
_diffrn_reflns_theta_full 30.00
_diffrn_reflns_theta_max 32.17
_diffrn_reflns_theta_min 2.64
_diffrn_source 'fine-focus sealed tube'
_exptl_absorpt_coefficient_mu 1.106
_exptl_absorpt_correction_T_max 0.817
_exptl_absorpt_correction_T_min 0.642
_exptl_absorpt_correction_type multi-scan
_exptl_absorpt_process_details SADABS
_exptl_crystal_colour orange
_exptl_crystal_density_diffrn 1.853
_exptl_crystal_density_method 'not measured'
_exptl_crystal_description rod
_exptl_crystal_F_000 920
_exptl_crystal_recrystallization_method 'acetone, hexanes'
_exptl_crystal_size_max 0.44
_exptl_crystal_size_mid 0.21
_exptl_crystal_size_min 0.19
_refine_diff_density_max 1.210
_refine_diff_density_min -0.367
_refine_diff_density_rms 0.081
_refine_ls_abs_structure_details 'Flack H D (1983), Acta Cryst. A39, 876-881'
_refine_ls_abs_structure_Flack 0.46(3)
_refine_ls_extinction_method none
_refine_ls_goodness_of_fit_ref 1.075
_refine_ls_hydrogen_treatment constr
_refine_ls_matrix_type full
_refine_ls_number_parameters 219
_refine_ls_number_reflns 5065
_refine_ls_number_restraints 1
_refine_ls_restrained_S_all 1.075
_refine_ls_R_factor_all 0.0259
_refine_ls_R_factor_gt 0.0242
_refine_ls_shift/su_max 0.002
_refine_ls_shift/su_mean 0.000
_refine_ls_structure_factor_coef Fsqd
_refine_ls_weighting_details 'calc w=1/[\s^2^(Fo^2^)+(0.0270P)^2^+0.8110P] where P=(Fo^2^+2Fc^2^)/3'
_refine_ls_weighting_scheme calc
_refine_ls_wR_factor_gt 0.0582
_refine_ls_wR_factor_ref 0.0588
_reflns_number_gt 4793
_reflns_number_total 5065
_reflns_threshold_expression >2sigma(I)
_cod_data_source_file om900333t_si_001.cif
_cod_data_source_block CpRuCODMeCNPF6
_cod_database_code 4069641

loop_
_symmetry_equiv_pos_as_xyz
'x, y, z'
'-x, -y, z+1/2'
'-x+1/2, y+1/2, z+1/2'
'x+1/2, -y+1/2, z'

loop_
_atom_site_label
_atom_site_type_symbol
_atom_site_fract_x
_atom_site_fract_y
_atom_site_fract_z
_atom_site_U_iso_or_equiv
_atom_site_adp_type
_atom_site_occupancy
_atom_site_symmetry_multiplicity
_atom_site_calc_flag
_atom_site_refinement_flags
Ru1 Ru 0.252351(8) 0.100727(8) 0.27172(5) 0.01515(4) Uani 1 1 d .
N1 N 0.33686(12) 0.04174(12) 0.4615(3) 0.0205(3) Uani 1 1 d .
C1 C 0.38188(14) 0.01223(14) 0.5699(3) 0.0230(4) Uani 1 1 d .
C2 C 0.43793(16) -0.02611(15) 0.7140(4) 0.0306(5) Uani 1 1 d .
H2A H 0.4281 0.0051 0.8324 0.046 Uiso 1 1 calc R
H2B H 0.4987 -0.0193 0.6769 0.046 Uiso 1 1 calc R
H2C H 0.4245 -0.0898 0.7291 0.046 Uiso 1 1 calc R
C3 C 0.20090(16) 0.22349(15) 0.1481(4) 0.0273(5) Uani 1 1 d .
H3 H 0.1433 0.2265 0.1017 0.033 Uiso 1 1 calc R
C4 C 0.22679(18) 0.24238(15) 0.3340(4) 0.0289(5) Uani 1 1 d .
H4 H 0.1906 0.2616 0.4335 0.035 Uiso 1 1 calc R
C5 C 0.31685(18) 0.22698(16) 0.3420(4) 0.0347(6) Uani 1 1 d .
H5 H 0.3521 0.2336 0.4499 0.042 Uiso 1 1 calc R
C6 C 0.34646(16) 0.19988(16) 0.1627(4) 0.0330(5) Uani 1 1 d .
H6 H 0.4043 0.1848 0.1302 0.040 Uiso 1 1 calc R
C7 C 0.27501(18) 0.19952(15) 0.0433(4) 0.0307(5) Uani 1 1 d .
H7 H 0.2760 0.1856 -0.0860 0.037 Uiso 1 1 calc R
C8 C 0.26129(13) -0.04198(15) 0.1624(3) 0.0201(4) Uani 1 1 d .
H8 H 0.3221 -0.0362 0.1798 0.024 Uiso 1 1 calc R
C9 C 0.22262(14) 0.01040(14) 0.0276(3) 0.0209(4) Uani 1 1 d .
H9 H 0.2594 0.0479 -0.0446 0.025 Uiso 1 1 calc R
C10 C 0.12664(15) 0.01317(16) -0.0150(3) 0.0257(5) Uani 1 1 d .
H10A H 0.1110 -0.0406 -0.0883 0.031 Uiso 1 1 calc R
H10B H 0.1143 0.0664 -0.0931 0.031 Uiso 1 1 calc R
C11 C 0.07004(13) 0.01688(15) 0.1596(3) 0.0249(4) Uani 1 1 d .
H11A H 0.0140 0.0452 0.1274 0.030 Uiso 1 1 calc R
H11B H 0.0578 -0.0450 0.2016 0.030 Uiso 1 1 calc R
C12 C 0.11086(12) 0.06806(14) 0.3181(3) 0.0210(4) Uani 1 1 d .
H12 H 0.1035 0.1312 0.3202 0.025 Uiso 1 1 calc R
C13 C 0.15831(13) 0.02953(14) 0.4607(3) 0.0204(4) Uani 1 1 d .
H13 H 0.1790 0.0671 0.5581 0.024 Uiso 1 1 calc R
C14 C 0.17910(14) -0.06955(14) 0.4696(3) 0.0234(4) Uani 1 1 d .
H14A H 0.1260 -0.1026 0.5057 0.028 Uiso 1 1 calc R
H14B H 0.2230 -0.0796 0.5682 0.028 Uiso 1 1 calc R
C15 C 0.21337(13) -0.10811(12) 0.2846(4) 0.0240(4) Uani 1 1 d .
H15A H 0.2527 -0.1586 0.3133 0.029 Uiso 1 1 calc R
H15B H 0.1638 -0.1325 0.2131 0.029 Uiso 1 1 calc R
P1 P 0.02268(3) 0.27303(3) 0.73177(7) 0.01799(9) Uani 1 1 d .
F1 F 0.00151(10) 0.20628(10) 0.8994(2) 0.0329(3) Uani 1 1 d .
F2 F -0.07321(7) 0.31414(8) 0.7453(2) 0.0279(3) Uani 1 1 d .
F3 F 0.11851(8) 0.23211(9) 0.7188(2) 0.0314(3) Uani 1 1 d .
F4 F 0.04406(10) 0.34024(11) 0.5646(2) 0.0356(3) Uani 1 1 d .
F5 F -0.01093(10) 0.20116(11) 0.5848(2) 0.0355(3) Uani 1 1 d .
F6 F 0.05647(11) 0.34599(10) 0.8784(2) 0.0372(4) Uani 1 1 d .

loop_
_atom_site_aniso_label
_atom_site_aniso_U_11
_atom_site_aniso_U_22
_atom_site_aniso_U_33
_atom_site_aniso_U_23
_atom_site_aniso_U_13
_atom_site_aniso_U_12
Ru1 0.01561(6) 0.01395(7) 0.01589(7) 0.00296(7) 0.00016(5) 0.00070(5)
N1 0.0225(8) 0.0163(8) 0.0225(9) 0.0019(7) -0.0028(7) -0.0024(6)
C1 0.0259(10) 0.0169(9) 0.0262(11) 0.0003(8) -0.0029(8) -0.0010(8)
C2 0.0381(11) 0.0244(10) 0.0294(11) 0.0042(9) -0.0112(10) 0.0061(9)
C3 0.0290(11) 0.0157(10) 0.0371(12) 0.0106(9) -0.0050(9) 0.0027(8)
C4 0.0427(13) 0.0136(10) 0.0303(11) 0.0019(8) 0.0094(10) 0.0007(9)
C5 0.0418(14) 0.0181(10) 0.0443(15) 0.0100(10) -0.0207(12) -0.0108(10)
C6 0.0256(11) 0.0221(11) 0.0514(15) 0.0160(10) 0.0084(10) -0.0030(9)
C7 0.0466(13) 0.0189(10) 0.0265(11) 0.0096(9) 0.0086(11) 0.0015(10)
C8 0.0218(9) 0.0177(10) 0.0208(10) -0.0008(8) 0.0008(7) 0.0035(7)
C9 0.0249(9) 0.0199(9) 0.0179(9) -0.0012(7) 0.0016(8) 0.0025(8)
C10 0.0282(10) 0.0271(11) 0.0216(10) -0.0025(9) -0.0070(8) 0.0035(9)
C11 0.0171(9) 0.0253(10) 0.0322(11) -0.0001(9) -0.0027(8) 0.0020(8)
C12 0.0160(8) 0.0189(9) 0.0281(11) 0.0008(7) 0.0046(7) 0.0015(7)
C13 0.0220(9) 0.0194(10) 0.0197(9) 0.0030(7) 0.0057(7) -0.0019(7)
C14 0.0251(10) 0.0193(10) 0.0258(10) 0.0070(8) 0.0012(8) -0.0033(8)
C15 0.0261(8) 0.0153(8) 0.0304(11) 0.0030(8) 0.0005(10) 0.0019(7)
P1 0.01761(19) 0.0176(2) 0.0187(2) 0.00167(18) 0.00170(17) 0.00034(17)
F1 0.0324(7) 0.0314(8) 0.0350(7) 0.0171(6) 0.0092(6) 0.0058(6)
F2 0.0225(5) 0.0299(6) 0.0312(7) 0.0021(6) 0.0031(6) 0.0079(4)
F3 0.0191(5) 0.0405(7) 0.0346(7) 0.0030(6) 0.0028(6) 0.0062(5)
F4 0.0351(8) 0.0381(8) 0.0336(8) 0.0177(7) 0.0053(6) -0.0033(6)
F5 0.0354(8) 0.0313(8) 0.0398(8) -0.0131(6) -0.0036(7) 0.0005(6)
F6 0.0429(9) 0.0292(8) 0.0395(8) -0.0111(6) -0.0120(7) -0.0013(6)

loop_
_atom_type_symbol
_atom_type_description
_atom_type_scat_dispersion_real
_atom_type_scat_dispersion_imag
_atom_type_scat_source
C C 0.0033 0.0016 'International Tables Vol C Tables 4.2.6.8 and 6.1.1.4'
H H 0.0000 0.0000 'International Tables Vol C Tables 4.2.6.8 and 6.1.1.4'
F F 0.0171 0.0103 'International Tables Vol C Tables 4.2.6.8 and 6.1.1.4'
N N 0.0061 0.0033 'International Tables Vol C Tables 4.2.6.8 and 6.1.1.4'
P P 0.1023 0.0942 'International Tables Vol C Tables 4.2.6.8 and 6.1.1.4'
Ru Ru -1.2594 0.8363 'International Tables Vol C Tables 4.2.6.8 and 6.1.1.4'

loop_
_geom_angle_atom_site_label_1
_geom_angle_atom_site_label_2
_geom_angle_atom_site_label_3
_geom_angle
N1 Ru1 C3 148.00(9)
N1 Ru1 C5 85.96(8)
C3 Ru1 C5 62.35(9)
N1 Ru1 C4 112.79(9)
C3 Ru1 C4 37.78(9)
C5 Ru1 C4 37.46(10)
N1 Ru1 C6 95.89(8)
C3 Ru1 C6 62.26(9)
C5 Ru1 C6 37.65(11)
C4 Ru1 C6 62.99(9)
N1 Ru1 C7 131.41(9)
C3 Ru1 C7 37.33(9)
C5 Ru1 C7 61.84(10)
C4 Ru1 C7 62.64(9)
C6 Ru1 C7 36.57(10)
N1 Ru1 C13 79.10(8)
C3 Ru1 C13 113.94(9)
C5 Ru1 C13 124.13(10)
C4 Ru1 C13 102.52(9)
C6 Ru1 C13 161.76(10)
C7 Ru1 C13 148.70(9)
N1 Ru1 C9 112.39(7)
C3 Ru1 C9 96.53(9)
C5 Ru1 C9 141.75(10)
C4 Ru1 C9 134.16(9)
C6 Ru1 C9 105.05(10)
C7 Ru1 C9 81.88(9)
C13 Ru1 C9 93.02(8)
N1 Ru1 C12 114.68(7)
C3 Ru1 C12 83.69(8)
C5 Ru1 C12 126.18(9)
C4 Ru1 C12 90.27(9)
C6 Ru1 C12 145.94(8)
C7 Ru1 C12 113.70(9)
C13 Ru1 C12 35.66(7)
C9 Ru1 C12 77.80(8)
N1 Ru1 C8 77.88(7)
C3 Ru1 C8 131.96(9)
C5 Ru1 C8 149.10(9)
C4 Ru1 C8 169.32(9)
C6 Ru1 C8 117.72(9)
C7 Ru1 C8 110.96(9)
C13 Ru1 C8 78.67(8)
C9 Ru1 C8 35.43(7)
C12 Ru1 C8 84.66(7)
C1 N1 Ru1 177.19(19)
N1 C1 C2 178.3(3)
C1 C2 H2A 109.5
C1 C2 H2B 109.5
H2A C2 H2B 109.5
C1 C2 H2C 109.5
H2A C2 H2C 109.5
H2B C2 H2C 109.5
C7 C3 C4 108.7(2)
C7 C3 Ru1 73.08(13)
C4 C3 Ru1 71.59(14)
C7 C3 H3 125.6
C4 C3 H3 125.6
Ru1 C3 H3 121.4
C5 C4 C3 106.4(2)
C5 C4 Ru1 70.99(14)
C3 C4 Ru1 70.63(13)
C5 C4 H4 126.8
C3 C4 H4 126.8
Ru1 C4 H4 123.3
C4 C5 C6 109.1(2)
C4 C5 Ru1 71.54(13)
C6 C5 Ru1 72.14(14)
C4 C5 H5 125.5
C6 C5 H5 125.5
Ru1 C5 H5 122.5
C7 C6 C5 107.5(2)
C7 C6 Ru1 72.29(13)
C5 C6 Ru1 70.21(13)
C7 C6 H6 126.2
C5 C6 H6 126.2
Ru1 C6 H6 122.9
C6 C7 C3 108.2(2)
C6 C7 Ru1 71.14(13)
C3 C7 Ru1 69.59(13)
C6 C7 H7 125.9
C3 C7 H7 125.9
Ru1 C7 H7 125.0
C9 C8 C15 124.37(19)
C9 C8 Ru1 71.54(13)
C15 C8 Ru1 112.52(14)
C9 C8 H8 117.8
C15 C8 H8 117.8
Ru1 C8 H8 85.9
C8 C9 C10 125.5(2)
C8 C9 Ru1 73.03(13)
C10 C9 Ru1 109.82(14)
C8 C9 H9 117.3
C10 C9 H9 117.3
Ru1 C9 H9 87.0
C9 C10 C11 113.30(18)
C9 C10 H10A 108.9
C11 C10 H10A 108.9
C9 C10 H10B 108.9
C11 C10 H10B 108.9
H10A C10 H10B 107.7
C12 C11 C10 113.39(17)
C12 C11 H11A 108.9
C10 C11 H11A 108.9
C12 C11 H11B 108.9
C10 C11 H11B 108.9
H11A C11 H11B 107.7
C13 C12 C11 124.55(19)
C13 C12 Ru1 71.77(11)
C11 C12 Ru1 113.71(13)
C13 C12 H12 117.7
C11 C12 H12 117.7
Ru1 C12 H12 84.5
C12 C13 C14 123.3(2)
C12 C13 Ru1 72.57(11)
C14 C13 Ru1 110.49(14)
C12 C13 H13 118.3
C14 C13 H13 118.3
Ru1 C13 H13 87.0
C13 C14 C15 113.71(17)
C13 C14 H14A 108.8
C15 C14 H14A 108.8
C13 C14 H14B 108.8
C15 C14 H14B 108.8
H14A C14 H14B 107.7
C8 C15 C14 114.95(17)
C8 C15 H15A 108.5
C14 C15 H15A 108.5
C8 C15 H15B 108.5
C14 C15 H15B 108.5
H15A C15 H15B 107.5
F5 P1 F1 90.57(8)
F5 P1 F4 89.71(9)
F1 P1 F4 179.72(11)
F5 P1 F6 179.52(9)
F1 P1 F6 89.90(9)
F4 P1 F6 89.82(8)
F5 P1 F3 90.28(8)
F1 P1 F3 89.68(8)
F4 P1 F3 90.31(8)
F6 P1 F3 89.85(8)
F5 P1 F2 89.87(8)
F1 P1 F2 90.28(8)
F4 P1 F2 89.73(8)
F6 P1 F2 90.00(8)
F3 P1 F2 179.84(10)

loop_
_geom_bond_atom_site_label_1
_geom_bond_atom_site_label_2
_geom_bond_distance
Ru1 N1 2.0792(18)
Ru1 C3 2.185(2)
Ru1 C5 2.190(2)
Ru1 C4 2.198(2)
Ru1 C6 2.216(2)
Ru1 C7 2.230(2)
Ru1 C13 2.2508(19)
Ru1 C9 2.255(2)
Ru1 C12 2.2609(19)
Ru1 C8 2.274(2)
N1 C1 1.131(3)
C1 C2 1.463(3)
C2 H2A 0.9800
C2 H2B 0.9800
C2 H2C 0.9800
C3 C7 1.414(4)
C3 C4 1.419(4)
C3 H3 0.9500
C4 C5 1.409(4)
C4 H4 0.9500
C5 C6 1.422(4)
C5 H5 0.9500
C6 C7 1.395(4)
C6 H6 0.9500
C7 H7 0.9500
C8 C9 1.378(3)
C8 C15 1.513(3)
C8 H8 0.9500
C9 C10 1.512(3)
C9 H9 0.9500
C10 C11 1.526(3)
C10 H10A 0.9900
C10 H10B 0.9900
C11 C12 1.507(3)
C11 H11A 0.9900
C11 H11B 0.9900
C12 C13 1.382(3)
C12 H12 0.9500
C13 C14 1.515(3)
C13 H13 0.9500
C14 C15 1.538(3)
C14 H14A 0.9900
C14 H14B 0.9900
C15 H15A 0.9900
C15 H15B 0.9900
P1 F5 1.5904(16)
P1 F1 1.5941(15)
P1 F4 1.5969(15)
P1 F6 1.6004(15)
P1 F3 1.6022(13)
P1 F2 1.6044(12)

loop_
_geom_torsion_atom_site_label_1
_geom_torsion_atom_site_label_2
_geom_torsion_atom_site_label_3
_geom_torsion_atom_site_label_4
_geom_torsion
C3 Ru1 N1 C1 43(4)
C5 Ru1 N1 C1 51(4)
C4 Ru1 N1 C1 24(4)
C6 Ru1 N1 C1 87(4)
C7 Ru1 N1 C1 97(4)
C13 Ru1 N1 C1 -75(4)
C9 Ru1 N1 C1 -164(4)
C12 Ru1 N1 C1 -78(4)
C8 Ru1 N1 C1 -156(4)
Ru1 N1 C1 C2 54(10)
N1 Ru1 C3 C7 87.7(2)
C5 Ru1 C3 C7 78.96(18)
C4 Ru1 C3 C7 117.1(2)
C6 Ru1 C3 C7 36.22(16)
C13 Ru1 C3 C7 -163.63(15)
C9 Ru1 C3 C7 -67.38(17)
C12 Ru1 C3 C7 -144.29(17)
C8 Ru1 C3 C7 -67.31(19)
N1 Ru1 C3 C4 -29.4(2)
C5 Ru1 C3 C4 -38.11(14)
C6 Ru1 C3 C4 -80.85(16)
C7 Ru1 C3 C4 -117.1(2)
C13 Ru1 C3 C4 79.30(15)
C9 Ru1 C3 C4 175.55(14)
C12 Ru1 C3 C4 98.65(15)
C8 Ru1 C3 C4 175.62(13)
C7 C3 C4 C5 -1.7(3)
Ru1 C3 C4 C5 62.37(16)
C7 C3 C4 Ru1 -64.11(15)
N1 Ru1 C4 C5 47.62(17)
C3 Ru1 C4 C5 -116.0(2)
C6 Ru1 C4 C5 -37.26(16)
C7 Ru1 C4 C5 -78.56(17)
C13 Ru1 C4 C5 130.91(15)
C9 Ru1 C4 C5 -122.17(17)
C12 Ru1 C4 C5 164.69(16)
C8 Ru1 C4 C5 -133.8(4)
N1 Ru1 C4 C3 163.63(13)
C5 Ru1 C4 C3 116.0(2)
C6 Ru1 C4 C3 78.75(15)
C7 Ru1 C4 C3 37.44(14)
C13 Ru1 C4 C3 -113.08(14)
C9 Ru1 C4 C3 -6.2(2)
C12 Ru1 C4 C3 -79.31(14)
C8 Ru1 C4 C3 -17.8(5)
C3 C4 C5 C6 0.6(3)
Ru1 C4 C5 C6 62.78(16)
C3 C4 C5 Ru1 -62.13(16)
N1 Ru1 C5 C4 -136.94(16)
C3 Ru1 C5 C4 38.43(14)
C6 Ru1 C5 C4 118.0(2)
C7 Ru1 C5 C4 80.88(16)
C13 Ru1 C5 C4 -63.02(17)
C9 Ru1 C5 C4 101.23(19)
C12 Ru1 C5 C4 -19.10(19)
C8 Ru1 C5 C4 164.91(16)
N1 Ru1 C5 C6 105.07(14)
C3 Ru1 C5 C6 -79.56(15)
C4 Ru1 C5 C6 -118.0(2)
C7 Ru1 C5 C6 -37.11(14)
C13 Ru1 C5 C6 179.00(13)
C9 Ru1 C5 C6 -16.8(2)
C12 Ru1 C5 C6 -137.08(14)
C8 Ru1 C5 C6 46.9(2)
C4 C5 C6 C7 0.7(3)
Ru1 C5 C6 C7 63.10(16)
C4 C5 C6 Ru1 -62.40(16)
N1 Ru1 C6 C7 167.67(15)
C3 Ru1 C6 C7 -36.96(15)
C5 Ru1 C6 C7 -116.8(2)
C4 Ru1 C6 C7 -79.71(16)
C13 Ru1 C6 C7 -119.4(3)
C9 Ru1 C6 C7 52.57(17)
C12 Ru1 C6 C7 -37.8(2)
C8 Ru1 C6 C7 88.29(16)
N1 Ru1 C6 C5 -75.54(14)
C3 Ru1 C6 C5 79.83(15)
C4 Ru1 C6 C5 37.08(14)
C7 Ru1 C6 C5 116.8(2)
C13 Ru1 C6 C5 -2.7(3)
C9 Ru1 C6 C5 169.35(13)
C12 Ru1 C6 C5 78.9(2)
C8 Ru1 C6 C5 -154.93(13)
C5 C6 C7 C3 -1.8(3)
Ru1 C6 C7 C3 59.98(16)
C5 C6 C7 Ru1 -61.74(16)
C4 C3 C7 C6 2.2(3)
Ru1 C3 C7 C6 -60.95(16)
C4 C3 C7 Ru1 63.15(16)
N1 Ru1 C7 C6 -16.4(2)
C3 Ru1 C7 C6 118.6(2)
C5 Ru1 C7 C6 38.20(15)
C4 Ru1 C7 C6 80.75(17)
C13 Ru1 C7 C6 148.36(17)
C9 Ru1 C7 C6 -129.23(16)
C12 Ru1 C7 C6 157.96(15)
C8 Ru1 C7 C6 -108.64(16)
N1 Ru1 C7 C3 -135.09(15)
C5 Ru1 C7 C3 -80.44(17)
C4 Ru1 C7 C3 -37.89(15)
C6 Ru1 C7 C3 -118.6(2)
C13 Ru1 C7 C3 29.7(3)
C9 Ru1 C7 C3 112.12(17)
C12 Ru1 C7 C3 39.32(18)
C8 Ru1 C7 C3 132.72(15)
N1 Ru1 C8 C9 -166.89(14)
C3 Ru1 C8 C9 -0.12(18)
C5 Ru1 C8 C9 -106.82(19)
C4 Ru1 C8 C9 14.5(5)
C6 Ru1 C8 C9 -76.55(15)
C7 Ru1 C8 C9 -36.93(16)
C13 Ru1 C8 C9 111.99(14)
C12 Ru1 C8 C9 76.43(13)
N1 Ru1 C8 C15 72.72(15)
C3 Ru1 C8 C15 -120.51(16)
C5 Ru1 C8 C15 132.79(18)
C4 Ru1 C8 C15 -105.9(5)
C6 Ru1 C8 C15 163.06(15)
C7 Ru1 C8 C15 -157.32(15)
C13 Ru1 C8 C15 -8.40(15)
C9 Ru1 C8 C15 -120.4(2)
C12 Ru1 C8 C15 -43.96(15)
C15 C8 C9 C10 2.5(3)
Ru1 C8 C9 C10 -102.6(2)
C15 C8 C9 Ru1 105.1(2)
N1 Ru1 C9 C8 13.88(15)
C3 Ru1 C9 C8 179.91(14)
C5 Ru1 C9 C8 127.44(16)
C4 Ru1 C9 C8 -176.29(13)
C6 Ru1 C9 C8 116.93(14)
C7 Ru1 C9 C8 145.48(15)
C13 Ru1 C9 C8 -65.57(13)
C12 Ru1 C9 C8 -98.02(13)
N1 Ru1 C9 C10 136.24(14)
C3 Ru1 C9 C10 -57.73(16)
C5 Ru1 C9 C10 -110.21(18)
C4 Ru1 C9 C10 -53.9(2)
C6 Ru1 C9 C10 -120.71(15)
C7 Ru1 C9 C10 -92.16(16)
C13 Ru1 C9 C10 56.79(15)
C12 Ru1 C9 C10 24.34(14)
C8 Ru1 C9 C10 122.4(2)
C8 C9 C10 C11 44.2(3)
Ru1 C9 C10 C11 -38.6(2)
C9 C10 C11 C12 33.3(3)
C10 C11 C12 C13 -94.7(3)
C10 C11 C12 Ru1 -11.2(2)
N1 Ru1 C12 C13 3.94(14)
C3 Ru1 C12 C13 -148.71(14)
C5 Ru1 C12 C13 -99.96(15)
C4 Ru1 C12 C13 -111.44(14)
C6 Ru1 C12 C13 -147.92(18)
C7 Ru1 C12 C13 -171.45(13)
C9 Ru1 C12 C13 113.18(13)
C8 Ru1 C12 C13 77.98(13)
N1 Ru1 C12 C11 -116.56(15)
C3 Ru1 C12 C11 90.79(16)
C5 Ru1 C12 C11 139.54(15)
C4 Ru1 C12 C11 128.06(16)
C6 Ru1 C12 C11 91.6(2)
C7 Ru1 C12 C11 68.05(17)
C13 Ru1 C12 C11 -120.5(2)
C9 Ru1 C12 C11 -7.32(14)
C8 Ru1 C12 C11 -42.52(15)
C11 C12 C13 C14 3.2(3)
Ru1 C12 C13 C14 -103.45(19)
C11 C12 C13 Ru1 106.69(19)
N1 Ru1 C13 C12 -176.36(13)
C3 Ru1 C13 C12 34.39(15)
C5 Ru1 C13 C12 106.19(14)
C4 Ru1 C13 C12 72.46(14)
C6 Ru1 C13 C12 108.1(3)
C7 Ru1 C13 C12 15.2(2)
C9 Ru1 C13 C12 -64.13(13)
C8 Ru1 C13 C12 -96.69(13)
N1 Ru1 C13 C14 -56.51(15)
C3 Ru1 C13 C14 154.24(15)
C5 Ru1 C13 C14 -133.96(15)
C4 Ru1 C13 C14 -167.69(15)
C6 Ru1 C13 C14 -132.0(3)
C7 Ru1 C13 C14 135.04(18)
C9 Ru1 C13 C14 55.72(15)
C12 Ru1 C13 C14 119.8(2)
C8 Ru1 C13 C14 23.16(14)
C12 C13 C14 C15 47.2(3)
Ru1 C13 C14 C15 -34.9(2)
C9 C8 C15 C14 -90.3(3)
Ru1 C8 C15 C14 -7.9(2)
C13 C14 C15 C8 28.7(3)
